data_7132552
loop_
_publ_author_name
'Liu, Rui'
'Mondal, Kartik Chandra'
'Wang, Chenfeng'
'Suthar, Sonam'
'Fang, Zijie'
'Zuo, Darui'
'Li, Yan'

_publ_section_title
;
 Synthesis of SiN/SiS-heterocycles <i>via</i> the reactions of a
 bis-silylene with isocyanate/isothiocyanate molecules.
;
_journal_issue 9
_journal_name_full 'Chemical communications (Cambridge, England)'
_journal_page_first 1148
_journal_page_last 1151
_journal_paper_doi 10.1039/d3cc04950g
_journal_volume 60
_journal_year 2024
_chemical_formula_moiety 'C32 H56 B10 N4 S2 Si2, 2(C6 H6)'
_chemical_formula_sum 'C44 H68 B10 N4 S2 Si2'
_chemical_formula_weight 881.42
_space_group_crystal_system triclinic
_space_group_IT_number 2
_space_group_name_Hall '-P 1'
_space_group_name_H-M_alt 'P -1'
_atom_sites_solution_hydrogens geom
_atom_sites_solution_primary dual
_audit_creation_date 2022-04-27
_audit_creation_method
;
Olex2 1.2
(compiled 2018.05.29 svn.r3508 for OlexSys, GUI svn.r5506)
;
_audit_update_record
;
2023-09-20 deposited with the CCDC.	2023-12-27 downloaded from the CCDC.
;
_cell_angle_alpha 76.297(4)
_cell_angle_beta 82.378(4)
_cell_angle_gamma 61.662(3)
_cell_formula_units_Z 2
_cell_length_a 13.3084(13)
_cell_length_b 13.6054(13)
_cell_length_c 16.2398(16)
_cell_measurement_reflns_used 8024
_cell_measurement_temperature 170(2)
_cell_measurement_theta_max 26.33
_cell_measurement_theta_min 2.36
_cell_volume 2513.7(4)
_computing_cell_refinement 'SAINT V8.40B (Bruker Nano, Inc., 2019)'
_computing_data_collection 'Bruker Instrument Service vV6.2.14'
_computing_data_reduction 'SAINT V8.40B (Bruker Nano, Inc., 2019)'
_computing_molecular_graphics 'Olex2 (Dolomanov et al., 2009)'
_computing_publication_material 'Olex2 (Dolomanov et al., 2009)'
_computing_structure_refinement 'ShelXL (Sheldrick, 2015)'
_computing_structure_solution 'ShelXT (Sheldrick, 2015)'
_diffrn_ambient_temperature 170.0
_diffrn_measured_fraction_theta_full 0.974
_diffrn_measured_fraction_theta_max 0.965
_diffrn_measurement_device_type 'zju Bruker D8 Venture'
_diffrn_measurement_method '\f and \w scans'
_diffrn_radiation_type MoK\a
_diffrn_radiation_wavelength 0.71073
_diffrn_reflns_av_R_equivalents 0.0592
_diffrn_reflns_av_unetI/netI 0.0675
_diffrn_reflns_Laue_measured_fraction_full 0.974
_diffrn_reflns_Laue_measured_fraction_max 0.965
_diffrn_reflns_limit_h_max 16
_diffrn_reflns_limit_h_min -16
_diffrn_reflns_limit_k_max 16
_diffrn_reflns_limit_k_min -16
_diffrn_reflns_limit_l_max 19
_diffrn_reflns_limit_l_min -20
_diffrn_reflns_number 32305
_diffrn_reflns_point_group_measured_fraction_full 0.974
_diffrn_reflns_point_group_measured_fraction_max 0.965
_diffrn_reflns_theta_full 25.242
_diffrn_reflns_theta_max 26.375
_diffrn_reflns_theta_min 1.981
_diffrn_standards_number 0
_exptl_absorpt_coefficient_mu 0.189
_exptl_absorpt_correction_T_max 0.7454
_exptl_absorpt_correction_T_min 0.6310
_exptl_absorpt_correction_type multi-scan
_exptl_absorpt_process_details
;
SADABS-2016/2 (Bruker,2016/2) was used for absorption correction.
wR2(int) was 0.1621 before and 0.0557 after correction.
The Ratio of minimum to maximum transmission is 0.8465.
The \l/2 correction factor is Not present.
;
_exptl_crystal_colour colourless
_exptl_crystal_colour_primary colourless
_exptl_crystal_density_diffrn 1.165
_exptl_crystal_description block
_exptl_crystal_F_000 940
_exptl_crystal_size_max 0.09
_exptl_crystal_size_mid 0.08
_exptl_crystal_size_min 0.03
_refine_diff_density_max 0.721
_refine_diff_density_min -0.581
_refine_diff_density_rms 0.059
_refine_ls_extinction_method none
_refine_ls_goodness_of_fit_ref 1.020
_refine_ls_hydrogen_treatment constr
_refine_ls_matrix_type full
_refine_ls_number_parameters 559
_refine_ls_number_reflns 9919
_refine_ls_number_restraints 0
_refine_ls_restrained_S_all 1.020
_refine_ls_R_factor_all 0.0879
_refine_ls_R_factor_gt 0.0557
_refine_ls_shift/su_max 0.001
_refine_ls_shift/su_mean 0.000
_refine_ls_structure_factor_coef Fsqd
_refine_ls_weighting_details 'w=1/[\s^2^(Fo^2^)+(0.0543P)^2^+1.9720P] where P=(Fo^2^+2Fc^2^)/3'
_refine_ls_weighting_scheme calc
_refine_ls_wR_factor_gt 0.1236
_refine_ls_wR_factor_ref 0.1415
_reflns_Friedel_coverage 0.000
_reflns_number_gt 7107
_reflns_number_total 9919
_reflns_threshold_expression 'I > 2\s(I)'
_cod_data_source_file d3cc04950g2.cif
_cod_data_source_block mo_220426_ly_lr0425_2_0m
_cod_depositor_comments 'Adding full bibliography for 7132552--7132556.cif.'
_cod_database_code 7132552
_shelx_shelxl_version_number 2018/3
_shelx_space_group_comment
;
The symmetry employed for this shelxl refinement is uniquely defined
by the following loop, which should always be used as a source of
symmetry information in preference to the above space-group names.
They are only intended as comments.
;
_shelx_estimated_absorpt_t_max 0.994
_shelx_estimated_absorpt_t_min 0.983
_olex2_refinement_description
;
1. Fixed Uiso
 At 1.2 times of:
  All B(H) groups, All C(H) groups
 At 1.5 times of:
  All C(H,H,H) groups
2.a Aromatic/amide H refined with riding coordinates:
 C9(H9), C10(H10), C11(H11), C12(H12), C13(H13), C24(H24), C25(H25), C26(H26),
 C27(H27), C28(H28), C33(H33), C34(H34), C35(H35), C36(H36), C37(H37), C38(H38),
  C39(H39), C40(H40), C41(H41), C42(H42), C43(H43), C44(H44)
2.b Fitted hexagon refined as free rotating group:
 C39(C40,C41,C42,C43,C44)
2.c Idealised Me refined as rotating group:
 C5(H5A,H5B,H5C), C6(H6A,H6B,H6C), C7(H7A,H7B,H7C), C15(H15A,H15B,H15C),
 C16(H16A,H16B,H16C), C17(H17A,H17B,H17C), C20(H20A,H20B,H20C), C21(H21A,H21B,
 H21C), C22(H22A,H22B,H22C), C30(H30A,H30B,H30C), C31(H31A,H31B,H31C), C32(H32A,
 H32B,H32C)
2.d Boron cage BH refined with riding coordinates:
 B1(H1), B2(H2), B3(H3), B4(H4), B5(H5), B6(H6), B7(H7), B8(H8), B9(H9A),
 B10(H10A)
;
_olex2_submission_special_instructions 'No special instructions were received'

loop_
_space_group_symop_operation_xyz
'x, y, z'
'-x, -y, -z'

loop_
_atom_site_label
_atom_site_type_symbol
_atom_site_fract_x
_atom_site_fract_y
_atom_site_fract_z
_atom_site_U_iso_or_equiv
_atom_site_adp_type
_atom_site_occupancy
_atom_site_site_symmetry_order
_atom_site_calc_flag
_atom_site_refinement_flags_posn
_atom_site_refinement_flags_adp
_atom_site_refinement_flags_occupancy
_atom_site_disorder_assembly
_atom_site_disorder_group
S1 S 0.62953(6) 0.56290(6) 0.63931(5) 0.03336(18) Uani 1 1 d . . . . .
S2 S 0.66850(6) 0.80997(6) 0.64589(5) 0.03363(18) Uani 1 1 d . . . . .
Si1 Si 0.46951(6) 0.64973(5) 0.67488(5) 0.02442(17) Uani 1 1 d . . . . .
Si2 Si 0.64108(6) 0.78054(6) 0.76895(5) 0.02389(17) Uani 1 1 d . . . . .
N1 N 0.37274(17) 0.58779(17) 0.68307(15) 0.0271(5) Uani 1 1 d . . . . .
N2 N 0.35241(17) 0.74639(17) 0.60214(15) 0.0256(5) Uani 1 1 d . . . . .
N3 N 0.65041(17) 0.87172(17) 0.83072(15) 0.0247(5) Uani 1 1 d . . . . .
N4 N 0.75436(17) 0.69020(17) 0.84539(15) 0.0261(5) Uani 1 1 d . . . . .
C1 C 0.4298(2) 0.7160(2) 0.77631(17) 0.0236(6) Uani 1 1 d . . . . .
C2 C 0.5072(2) 0.7639(2) 0.82018(17) 0.0240(6) Uani 1 1 d . . . . .
C3 C 0.3044(2) 0.6759(2) 0.62513(18) 0.0270(6) Uani 1 1 d . . . . .
C4 C 0.3851(2) 0.4688(2) 0.7041(2) 0.0347(7) Uani 1 1 d . . . . .
C5 C 0.4828(3) 0.3967(2) 0.7665(2) 0.0426(8) Uani 1 1 d . . . . .
H5A H 0.551691 0.402478 0.742091 0.064 Uiso 1 1 calc GR . . . .
H5B H 0.497990 0.316893 0.777501 0.064 Uiso 1 1 calc GR . . . .
H5C H 0.461351 0.424482 0.819762 0.064 Uiso 1 1 calc GR . . . .
C6 C 0.4192(3) 0.4208(3) 0.6232(2) 0.0529(9) Uani 1 1 d . . . . .
H6A H 0.356375 0.463921 0.583302 0.079 Uiso 1 1 calc GR . . . .
H6B H 0.435852 0.340516 0.636889 0.079 Uiso 1 1 calc GR . . . .
H6C H 0.487260 0.427181 0.597371 0.079 Uiso 1 1 calc GR . . . .
C7 C 0.2753(3) 0.4670(3) 0.7443(3) 0.0530(10) Uani 1 1 d . . . . .
H7A H 0.250612 0.506900 0.791794 0.080 Uiso 1 1 calc GR . . . .
H7B H 0.289428 0.387844 0.764952 0.080 Uiso 1 1 calc GR . . . .
H7C H 0.215537 0.504952 0.701891 0.080 Uiso 1 1 calc GR . . . .
C8 C 0.1929(2) 0.6952(2) 0.5975(2) 0.0328(7) Uani 1 1 d . . . . .
C9 C 0.1839(3) 0.6650(2) 0.5240(2) 0.0421(8) Uani 1 1 d . . . . .
H9 H 0.249217 0.632622 0.488665 0.050 Uiso 1 1 calc R . . . .
C10 C 0.0773(3) 0.6829(3) 0.5025(3) 0.0536(10) Uani 1 1 d . . . . .
H10 H 0.070164 0.662827 0.452179 0.064 Uiso 1 1 calc R . . . .
C11 C -0.0175(3) 0.7295(3) 0.5538(3) 0.0573(11) Uani 1 1 d . . . . .
H11 H -0.089562 0.741164 0.538827 0.069 Uiso 1 1 calc R . . . .
C12 C -0.0079(3) 0.7592(3) 0.6270(3) 0.0546(10) Uani 1 1 d . . . . .
H12 H -0.073508 0.791304 0.662140 0.066 Uiso 1 1 calc R . . . .
C13 C 0.0974(2) 0.7423(2) 0.6495(2) 0.0426(8) Uani 1 1 d . . . . .
H13 H 0.103902 0.762787 0.699784 0.051 Uiso 1 1 calc R . . . .
C14 C 0.3129(2) 0.8578(2) 0.54015(19) 0.0297(6) Uani 1 1 d . . . . .
C15 C 0.2878(3) 0.8460(3) 0.4546(2) 0.0457(8) Uani 1 1 d . . . . .
H15A H 0.351102 0.777804 0.437812 0.069 Uiso 1 1 calc GR . . . .
H15B H 0.279198 0.913418 0.411581 0.069 Uiso 1 1 calc GR . . . .
H15C H 0.217099 0.839114 0.459548 0.069 Uiso 1 1 calc GR . . . .
C16 C 0.2073(2) 0.9517(2) 0.5743(2) 0.0392(7) Uani 1 1 d . . . . .
H16A H 0.144640 0.931321 0.583495 0.059 Uiso 1 1 calc GR . . . .
H16B H 0.184465 1.023748 0.533170 0.059 Uiso 1 1 calc GR . . . .
H16C H 0.225028 0.960154 0.628077 0.059 Uiso 1 1 calc GR . . . .
C17 C 0.4136(2) 0.8852(2) 0.5269(2) 0.0386(7) Uani 1 1 d . . . . .
H17A H 0.435684 0.886466 0.581715 0.058 Uiso 1 1 calc GR . . . .
H17B H 0.391165 0.959955 0.489406 0.058 Uiso 1 1 calc GR . . . .
H17C H 0.478305 0.826883 0.501123 0.058 Uiso 1 1 calc GR . . . .
C18 C 0.7365(2) 0.7813(2) 0.87526(18) 0.0255(6) Uani 1 1 d . . . . .
C19 C 0.6213(2) 0.9956(2) 0.81653(19) 0.0294(6) Uani 1 1 d . . . . .
C20 C 0.7270(3) 1.0095(3) 0.7801(2) 0.0437(8) Uani 1 1 d . . . . .
H20A H 0.783936 0.977022 0.824256 0.066 Uiso 1 1 calc GR . . . .
H20B H 0.705308 1.090689 0.760122 0.066 Uiso 1 1 calc GR . . . .
H20C H 0.759267 0.969825 0.732621 0.066 Uiso 1 1 calc GR . . . .
C21 C 0.5285(2) 1.0612(2) 0.7498(2) 0.0340(7) Uani 1 1 d . . . . .
H21A H 0.555899 1.029859 0.698080 0.051 Uiso 1 1 calc GR . . . .
H21B H 0.510448 1.141821 0.736840 0.051 Uiso 1 1 calc GR . . . .
H21C H 0.459636 1.053729 0.771764 0.051 Uiso 1 1 calc GR . . . .
C22 C 0.5781(3) 1.0418(2) 0.8978(2) 0.0406(8) Uani 1 1 d . . . . .
H22A H 0.513024 1.028212 0.921347 0.061 Uiso 1 1 calc GR . . . .
H22B H 0.554075 1.123804 0.885383 0.061 Uiso 1 1 calc GR . . . .
H22C H 0.639366 1.003011 0.939016 0.061 Uiso 1 1 calc GR . . . .
C23 C 0.7925(2) 0.7836(2) 0.94769(18) 0.0277(6) Uani 1 1 d . . . . .
C24 C 0.7398(2) 0.7806(2) 1.02742(19) 0.0322(6) Uani 1 1 d . . . . .
H24 H 0.671305 0.773524 1.034973 0.039 Uiso 1 1 calc R . . . .
C25 C 0.7861(2) 0.7876(2) 1.0959(2) 0.0363(7) Uani 1 1 d . . . . .
H25 H 0.749559 0.785152 1.150153 0.044 Uiso 1 1 calc R . . . .
C26 C 0.8858(2) 0.7982(2) 1.0852(2) 0.0354(7) Uani 1 1 d . . . . .
H26 H 0.917358 0.804020 1.131848 0.043 Uiso 1 1 calc R . . . .
C27 C 0.9389(2) 0.8003(2) 1.0062(2) 0.0364(7) Uani 1 1 d . . . . .
H27 H 1.007498 0.807099 0.999001 0.044 Uiso 1 1 calc R . . . .
C28 C 0.8938(2) 0.7927(2) 0.9374(2) 0.0328(6) Uani 1 1 d . . . . .
H28 H 0.931487 0.793573 0.883471 0.039 Uiso 1 1 calc R . . . .
C29 C 0.8397(2) 0.5674(2) 0.8702(2) 0.0333(7) Uani 1 1 d . . . . .
C30 C 0.8340(2) 0.5088(2) 0.8031(2) 0.0435(8) Uani 1 1 d . . . . .
H30A H 0.755781 0.520589 0.800766 0.065 Uiso 1 1 calc GR . . . .
H30B H 0.885878 0.427032 0.817586 0.065 Uiso 1 1 calc GR . . . .
H30C H 0.856688 0.541210 0.747694 0.065 Uiso 1 1 calc GR . . . .
C31 C 0.8098(3) 0.5151(2) 0.9581(2) 0.0449(8) Uani 1 1 d . . . . .
H31A H 0.810495 0.556233 0.999905 0.067 Uiso 1 1 calc GR . . . .
H31B H 0.866160 0.434796 0.973109 0.067 Uiso 1 1 calc GR . . . .
H31C H 0.733691 0.520831 0.957538 0.067 Uiso 1 1 calc GR . . . .
C32 C 0.9601(2) 0.5549(3) 0.8683(3) 0.0489(9) Uani 1 1 d . . . . .
H32A H 0.973367 0.599532 0.815027 0.073 Uiso 1 1 calc GR . . . .
H32B H 1.015935 0.474498 0.872601 0.073 Uiso 1 1 calc GR . . . .
H32C H 0.968419 0.582787 0.916143 0.073 Uiso 1 1 calc GR . . . .
B1 B 0.3782(2) 0.8599(2) 0.7737(2) 0.0263(7) Uani 1 1 d . . . . .
H1 H 0.371503 0.922631 0.713245 0.032 Uiso 1 1 calc R . . . .
B2 B 0.4138(2) 0.8719(2) 0.8718(2) 0.0284(7) Uani 1 1 d . . . . .
H2 H 0.428379 0.944873 0.876858 0.034 Uiso 1 1 calc R . . . .
B3 B 0.4963(3) 0.7328(3) 0.9284(2) 0.0299(7) Uani 1 1 d . . . . .
H3 H 0.566454 0.712236 0.970718 0.036 Uiso 1 1 calc R . . . .
B4 B 0.5087(2) 0.6349(2) 0.8663(2) 0.0267(7) Uani 1 1 d . . . . .
H4 H 0.586434 0.550952 0.866059 0.032 Uiso 1 1 calc R . . . .
B5 B 0.3680(2) 0.6545(2) 0.8587(2) 0.0281(7) Uani 1 1 d . . . . .
H5 H 0.352333 0.581662 0.855187 0.034 Uiso 1 1 calc R . . . .
B6 B 0.2871(2) 0.7936(2) 0.8002(2) 0.0280(7) Uani 1 1 d . . . . .
H6 H 0.217449 0.813909 0.757449 0.034 Uiso 1 1 calc R . . . .
B7 B 0.2759(3) 0.8918(3) 0.8593(2) 0.0316(7) Uani 1 1 d . . . . .
H7 H 0.199178 0.977345 0.855375 0.038 Uiso 1 1 calc R . . . .
B8 B 0.3495(3) 0.8123(3) 0.9563(2) 0.0337(7) Uani 1 1 d . . . . .
H8 H 0.321616 0.844550 1.016978 0.040 Uiso 1 1 calc R . . . .
B9 B 0.4084(3) 0.6643(3) 0.9545(2) 0.0327(7) Uani 1 1 d . . . . .
H9A H 0.419875 0.598693 1.013982 0.039 Uiso 1 1 calc R . . . .
B10 B 0.2711(3) 0.7634(3) 0.9118(2) 0.0331(7) Uani 1 1 d . . . . .
H10A H 0.190822 0.763650 0.943279 0.040 Uiso 1 1 calc R . . . .
C33 C 0.2707(3) 1.1887(3) 0.6142(2) 0.0459(8) Uani 1 1 d . . . . .
H33 H 0.335933 1.117065 0.613895 0.055 Uiso 1 1 calc R . . . .
C34 C 0.1864(3) 1.1986(3) 0.6759(2) 0.0512(9) Uani 1 1 d . . . . .
H34 H 0.193046 1.133774 0.717615 0.061 Uiso 1 1 calc R . . . .
C35 C 0.0919(3) 1.3038(3) 0.6767(2) 0.0506(9) Uani 1 1 d . . . . .
H35 H 0.033395 1.311269 0.718895 0.061 Uiso 1 1 calc R . . . .
C36 C 0.0830(3) 1.3973(3) 0.6159(2) 0.0493(9) Uani 1 1 d . . . . .
H36 H 0.018847 1.469644 0.616537 0.059 Uiso 1 1 calc R . . . .
C37 C 0.1674(3) 1.3855(3) 0.5545(2) 0.0485(9) Uani 1 1 d . . . . .
H37 H 0.160908 1.449957 0.512518 0.058 Uiso 1 1 calc R . . . .
C38 C 0.2609(3) 1.2816(3) 0.5532(2) 0.0448(8) Uani 1 1 d . . . . .
H38 H 0.318581 1.274168 0.510343 0.054 Uiso 1 1 calc R . . . .
C39 C 0.9115(2) 0.1518(3) 0.70518(15) 0.0651(12) Uani 1 1 d . . . . .
H39 H 0.921613 0.159570 0.645385 0.078 Uiso 1 1 calc R . . . .
C40 C 0.82837(19) 0.24256(17) 0.7399(3) 0.095(2) Uani 1 1 d G . . . .
H40 H 0.781734 0.312279 0.703800 0.114 Uiso 1 1 calc R . . . .
C41 C 0.8135(2) 0.2313(3) 0.8274(3) 0.105(2) Uani 1 1 d G . . . .
H41 H 0.756723 0.293254 0.851077 0.126 Uiso 1 1 calc R . . . .
C42 C 0.8817(3) 0.1292(4) 0.88015(16) 0.0950(19) Uani 1 1 d G . . . .
H42 H 0.871590 0.121522 0.939940 0.114 Uiso 1 1 calc R . . . .
C43 C 0.9648(2) 0.0385(2) 0.84545(17) 0.0692(13) Uani 1 1 d G . . . .
H43 H 1.011470 -0.031187 0.881527 0.083 Uiso 1 1 calc R . . . .
C44 C 0.97969(18) 0.04983(18) 0.75796(18) 0.0551(10) Uani 1 1 d G . . . .
H44 H 1.036482 -0.012165 0.734250 0.066 Uiso 1 1 calc R . . . .

loop_
_atom_site_aniso_label
_atom_site_aniso_U_11
_atom_site_aniso_U_22
_atom_site_aniso_U_33
_atom_site_aniso_U_23
_atom_site_aniso_U_13
_atom_site_aniso_U_12
S1 0.0273(3) 0.0295(3) 0.0419(5) -0.0115(3) 0.0023(3) -0.0108(3)
S2 0.0398(4) 0.0416(4) 0.0271(4) -0.0072(3) 0.0030(3) -0.0257(3)
Si1 0.0251(3) 0.0198(3) 0.0296(5) -0.0046(3) -0.0020(3) -0.0112(3)
Si2 0.0238(3) 0.0237(3) 0.0270(4) -0.0048(3) -0.0006(3) -0.0132(3)
N1 0.0305(11) 0.0203(10) 0.0331(15) -0.0029(9) -0.0050(10) -0.0138(9)
N2 0.0285(11) 0.0218(10) 0.0270(14) -0.0032(9) -0.0031(9) -0.0122(9)
N3 0.0267(10) 0.0221(10) 0.0280(14) -0.0026(9) -0.0036(9) -0.0138(9)
N4 0.0237(10) 0.0221(10) 0.0320(14) -0.0061(9) -0.0034(9) -0.0090(9)
C1 0.0248(12) 0.0218(11) 0.0258(16) -0.0021(11) -0.0024(10) -0.0127(10)
C2 0.0255(12) 0.0231(12) 0.0267(16) -0.0037(11) -0.0026(11) -0.0140(10)
C3 0.0290(13) 0.0254(12) 0.0287(17) -0.0089(11) -0.0012(11) -0.0125(11)
C4 0.0404(15) 0.0200(12) 0.048(2) -0.0031(12) -0.0076(14) -0.0171(12)
C5 0.0484(17) 0.0224(13) 0.057(2) -0.0012(14) -0.0128(16) -0.0162(13)
C6 0.068(2) 0.0285(15) 0.064(3) -0.0123(16) -0.0154(19) -0.0197(15)
C7 0.0530(19) 0.0376(16) 0.077(3) 0.0035(17) -0.0070(18) -0.0328(15)
C8 0.0328(14) 0.0268(13) 0.041(2) -0.0001(12) -0.0094(13) -0.0165(11)
C9 0.0503(18) 0.0374(15) 0.045(2) -0.0002(14) -0.0140(15) -0.0255(14)
C10 0.069(2) 0.0426(17) 0.061(3) 0.0128(17) -0.039(2) -0.0363(18)
C11 0.0435(19) 0.0405(17) 0.091(3) 0.0101(19) -0.033(2) -0.0249(15)
C12 0.0329(16) 0.0431(18) 0.087(3) -0.0061(19) -0.0106(18) -0.0174(14)
C13 0.0329(15) 0.0371(15) 0.061(2) -0.0095(15) -0.0046(15) -0.0179(13)
C14 0.0339(14) 0.0239(12) 0.0289(17) 0.0022(11) -0.0056(12) -0.0135(11)
C15 0.065(2) 0.0453(17) 0.030(2) 0.0036(14) -0.0097(16) -0.0302(16)
C16 0.0369(15) 0.0280(14) 0.046(2) -0.0030(13) -0.0049(14) -0.0103(12)
C17 0.0402(15) 0.0363(15) 0.039(2) 0.0032(14) -0.0027(14) -0.0216(13)
C18 0.0230(12) 0.0274(12) 0.0276(16) -0.0045(11) 0.0034(11) -0.0143(10)
C19 0.0374(14) 0.0239(12) 0.0321(17) -0.0021(11) -0.0046(12) -0.0190(11)
C20 0.0461(17) 0.0417(16) 0.050(2) 0.0057(15) -0.0077(15) -0.0308(14)
C21 0.0382(15) 0.0238(13) 0.041(2) -0.0009(12) -0.0071(13) -0.0158(12)
C22 0.0593(19) 0.0263(14) 0.040(2) -0.0071(13) -0.0095(15) -0.0202(14)
C23 0.0278(13) 0.0250(12) 0.0308(17) -0.0054(11) -0.0034(11) -0.0119(10)
C24 0.0314(13) 0.0307(13) 0.0361(19) -0.0062(12) -0.0005(12) -0.0159(11)
C25 0.0419(16) 0.0367(15) 0.0307(18) -0.0070(13) -0.0014(13) -0.0182(13)
C26 0.0403(15) 0.0319(14) 0.0370(19) -0.0080(13) -0.0127(14) -0.0157(12)
C27 0.0317(14) 0.0374(15) 0.044(2) -0.0073(14) -0.0062(13) -0.0179(12)
C28 0.0311(14) 0.0398(15) 0.0315(18) -0.0071(13) -0.0007(12) -0.0195(12)
C29 0.0279(13) 0.0224(12) 0.045(2) -0.0073(12) -0.0086(13) -0.0057(11)
C30 0.0353(15) 0.0315(15) 0.058(2) -0.0154(15) -0.0053(15) -0.0066(12)
C31 0.0476(17) 0.0282(14) 0.050(2) 0.0011(14) -0.0122(16) -0.0119(13)
C32 0.0287(15) 0.0358(16) 0.076(3) -0.0150(17) -0.0081(16) -0.0069(13)
B1 0.0243(13) 0.0222(13) 0.034(2) -0.0055(13) -0.0024(12) -0.0117(11)
B2 0.0268(14) 0.0296(15) 0.034(2) -0.0117(14) 0.0040(13) -0.0163(12)
B3 0.0317(15) 0.0337(16) 0.029(2) -0.0055(14) -0.0007(13) -0.0189(13)
B4 0.0294(14) 0.0227(13) 0.0280(19) 0.0003(12) -0.0024(13) -0.0138(12)
B5 0.0311(15) 0.0303(15) 0.0297(19) -0.0048(13) 0.0027(13) -0.0209(13)
B6 0.0230(14) 0.0271(14) 0.037(2) -0.0097(13) 0.0021(13) -0.0133(12)
B7 0.0283(15) 0.0320(15) 0.040(2) -0.0159(14) 0.0042(14) -0.0158(13)
B8 0.0332(16) 0.0395(17) 0.036(2) -0.0140(15) 0.0066(14) -0.0221(14)
B9 0.0406(17) 0.0358(16) 0.027(2) -0.0043(14) 0.0029(14) -0.0239(14)
B10 0.0321(15) 0.0383(17) 0.038(2) -0.0133(15) 0.0074(14) -0.0229(14)
C33 0.0449(17) 0.0390(16) 0.051(2) -0.0158(16) -0.0036(16) -0.0132(14)
C34 0.070(2) 0.0438(18) 0.039(2) 0.0005(16) -0.0053(18) -0.0283(17)
C35 0.0468(18) 0.060(2) 0.046(2) -0.0160(18) 0.0072(16) -0.0249(17)
C36 0.0465(18) 0.0381(17) 0.057(3) -0.0126(16) -0.0102(17) -0.0105(14)
C37 0.064(2) 0.0417(17) 0.048(2) -0.0024(16) -0.0086(18) -0.0317(16)
C38 0.0460(17) 0.0556(19) 0.047(2) -0.0199(17) 0.0049(15) -0.0316(16)
C39 0.058(2) 0.091(3) 0.053(3) 0.006(2) -0.0042(19) -0.049(2)
C40 0.038(2) 0.046(2) 0.178(6) 0.033(3) -0.015(3) -0.0226(18)
C41 0.063(3) 0.085(3) 0.208(7) -0.095(4) 0.061(4) -0.052(3)
C42 0.075(3) 0.200(6) 0.072(3) -0.073(4) 0.027(3) -0.100(4)
C43 0.0422(19) 0.101(3) 0.065(3) 0.014(2) -0.0079(19) -0.046(2)
C44 0.0408(17) 0.0469(19) 0.077(3) -0.0136(19) 0.0098(18) -0.0222(15)

loop_
_atom_type_symbol
_atom_type_description
_atom_type_scat_dispersion_real
_atom_type_scat_dispersion_imag
_atom_type_scat_source
C C 0.0033 0.0016 'International Tables Vol C Tables 4.2.6.8 and 6.1.1.4'
H H 0.0000 0.0000 'International Tables Vol C Tables 4.2.6.8 and 6.1.1.4'
B B 0.0013 0.0007 'International Tables Vol C Tables 4.2.6.8 and 6.1.1.4'
N N 0.0061 0.0033 'International Tables Vol C Tables 4.2.6.8 and 6.1.1.4'
S S 0.1246 0.1234 'International Tables Vol C Tables 4.2.6.8 and 6.1.1.4'
Si Si 0.0817 0.0704 'International Tables Vol C Tables 4.2.6.8 and 6.1.1.4'

loop_
_geom_angle_atom_site_label_1
_geom_angle_atom_site_label_2
_geom_angle_atom_site_label_3
_geom_angle
_geom_angle_site_symmetry_1
_geom_angle_site_symmetry_3
_geom_angle_publ_flag
S1 Si1 C3 130.65(8) . . ?
N1 Si1 S1 119.02(8) . . ?
N1 Si1 N2 72.34(9) . . ?
N1 Si1 C1 102.81(11) . . ?
N1 Si1 C3 36.11(9) . . ?
N2 Si1 S1 124.64(9) . . ?
N2 Si1 C1 105.03(10) . . ?
N2 Si1 C3 36.23(9) . . ?
C1 Si1 S1 121.54(8) . . ?
C1 Si1 C3 107.41(10) . . ?
S2 Si2 C18 129.30(7) . . ?
N3 Si2 S2 118.34(8) . . ?
N3 Si2 N4 72.25(9) . . ?
N3 Si2 C2 102.36(11) . . ?
N3 Si2 C18 36.16(9) . . ?
N4 Si2 S2 123.68(8) . . ?
N4 Si2 C2 105.16(10) . . ?
N4 Si2 C18 36.09(9) . . ?
C2 Si2 S2 122.88(9) . . ?
C2 Si2 C18 107.40(11) . . ?
C3 N1 Si1 90.88(14) . . ?
C3 N1 C4 127.2(2) . . ?
C4 N1 Si1 135.28(17) . . ?
C3 N2 Si1 90.26(15) . . ?
C3 N2 C14 129.7(2) . . ?
C14 N2 Si1 139.99(16) . . ?
C18 N3 Si2 90.64(16) . . ?
C18 N3 C19 128.5(2) . . ?
C19 N3 Si2 135.56(18) . . ?
C18 N4 Si2 90.62(15) . . ?
C18 N4 C29 130.3(2) . . ?
C29 N4 Si2 139.05(19) . . ?
C2 C1 Si1 127.43(16) . . ?
B1 C1 Si1 123.75(18) . . ?
B1 C1 C2 59.40(14) . . ?
B1 C1 B4 110.6(2) . . ?
B4 C1 Si1 118.05(17) . . ?
B4 C1 C2 59.60(14) . . ?
B5 C1 Si1 114.94(16) . . ?
B5 C1 C2 108.0(2) . . ?
B5 C1 B1 111.8(2) . . ?
B5 C1 B4 61.83(16) . . ?
B6 C1 Si1 117.81(17) . . ?
B6 C1 C2 108.4(2) . . ?
B6 C1 B1 62.24(15) . . ?
B6 C1 B4 112.1(2) . . ?
B6 C1 B5 61.62(16) . . ?
C1 C2 Si2 126.27(18) . . ?
B1 C2 Si2 116.47(16) . . ?
B1 C2 C1 59.92(14) . . ?
B1 C2 B2 62.30(17) . . ?
B1 C2 B4 111.22(18) . . ?
B2 C2 Si2 114.11(15) . . ?
B2 C2 C1 109.06(18) . . ?
B2 C2 B4 112.4(2) . . ?
B3 C2 Si2 118.23(16) . . ?
B3 C2 C1 109.58(18) . . ?
B3 C2 B1 112.8(2) . . ?
B3 C2 B2 61.66(18) . . ?
B3 C2 B4 62.65(17) . . ?
B4 C2 Si2 124.34(17) . . ?
B4 C2 C1 59.83(15) . . ?
N1 C3 Si1 53.01(12) . . ?
N1 C3 N2 106.5(2) . . ?
N1 C3 C8 126.2(2) . . ?
N2 C3 Si1 53.50(12) . . ?
N2 C3 C8 127.2(2) . . ?
C8 C3 Si1 176.5(2) . . ?
N1 C4 C5 107.3(2) . . ?
N1 C4 C6 108.5(2) . . ?
N1 C4 C7 111.4(2) . . ?
C6 C4 C5 108.2(3) . . ?
C6 C4 C7 111.6(3) . . ?
C7 C4 C5 109.7(3) . . ?
C4 C5 H5A 109.5 . . ?
C4 C5 H5B 109.5 . . ?
C4 C5 H5C 109.5 . . ?
H5A C5 H5B 109.5 . . ?
H5A C5 H5C 109.5 . . ?
H5B C5 H5C 109.5 . . ?
C4 C6 H6A 109.5 . . ?
C4 C6 H6B 109.5 . . ?
C4 C6 H6C 109.5 . . ?
H6A C6 H6B 109.5 . . ?
H6A C6 H6C 109.5 . . ?
H6B C6 H6C 109.5 . . ?
C4 C7 H7A 109.5 . . ?
C4 C7 H7B 109.5 . . ?
C4 C7 H7C 109.5 . . ?
H7A C7 H7B 109.5 . . ?
H7A C7 H7C 109.5 . . ?
H7B C7 H7C 109.5 . . ?
C9 C8 C3 121.9(3) . . ?
C9 C8 C13 120.5(3) . . ?
C13 C8 C3 117.6(3) . . ?
C8 C9 H9 120.4 . . ?
C8 C9 C10 119.1(3) . . ?
C10 C9 H9 120.4 . . ?
C9 C10 H10 119.7 . . ?
C11 C10 C9 120.5(4) . . ?
C11 C10 H10 119.7 . . ?
C10 C11 H11 120.0 . . ?
C10 C11 C12 120.1(3) . . ?
C12 C11 H11 120.0 . . ?
C11 C12 H12 119.8 . . ?
C11 C12 C13 120.3(4) . . ?
C13 C12 H12 119.8 . . ?
C8 C13 C12 119.4(3) . . ?
C8 C13 H13 120.3 . . ?
C12 C13 H13 120.3 . . ?
N2 C14 C15 110.7(2) . . ?
N2 C14 C16 111.2(2) . . ?
N2 C14 C17 105.7(2) . . ?
C16 C14 C15 110.2(2) . . ?
C17 C14 C15 107.9(3) . . ?
C17 C14 C16 111.0(2) . . ?
C14 C15 H15A 109.5 . . ?
C14 C15 H15B 109.5 . . ?
C14 C15 H15C 109.5 . . ?
H15A C15 H15B 109.5 . . ?
H15A C15 H15C 109.5 . . ?
H15B C15 H15C 109.5 . . ?
C14 C16 H16A 109.5 . . ?
C14 C16 H16B 109.5 . . ?
C14 C16 H16C 109.5 . . ?
H16A C16 H16B 109.5 . . ?
H16A C16 H16C 109.5 . . ?
H16B C16 H16C 109.5 . . ?
C14 C17 H17A 109.5 . . ?
C14 C17 H17B 109.5 . . ?
C14 C17 H17C 109.5 . . ?
H17A C17 H17B 109.5 . . ?
H17A C17 H17C 109.5 . . ?
H17B C17 H17C 109.5 . . ?
N3 C18 Si2 53.19(13) . . ?
N3 C18 C23 125.4(2) . . ?
N4 C18 Si2 53.30(13) . . ?
N4 C18 N3 106.5(2) . . ?
N4 C18 C23 127.9(2) . . ?
C23 C18 Si2 176.66(19) . . ?
N3 C19 C20 108.8(2) . . ?
N3 C19 C21 107.5(2) . . ?
N3 C19 C22 111.6(2) . . ?
C20 C19 C21 107.9(2) . . ?
C22 C19 C20 111.1(2) . . ?
C22 C19 C21 109.8(2) . . ?
C19 C20 H20A 109.5 . . ?
C19 C20 H20B 109.5 . . ?
C19 C20 H20C 109.5 . . ?
H20A C20 H20B 109.5 . . ?
H20A C20 H20C 109.5 . . ?
H20B C20 H20C 109.5 . . ?
C19 C21 H21A 109.5 . . ?
C19 C21 H21B 109.5 . . ?
C19 C21 H21C 109.5 . . ?
H21A C21 H21B 109.5 . . ?
H21A C21 H21C 109.5 . . ?
H21B C21 H21C 109.5 . . ?
C19 C22 H22A 109.5 . . ?
C19 C22 H22B 109.5 . . ?
C19 C22 H22C 109.5 . . ?
H22A C22 H22B 109.5 . . ?
H22A C22 H22C 109.5 . . ?
H22B C22 H22C 109.5 . . ?
C24 C23 C18 118.6(2) . . ?
C24 C23 C28 119.3(3) . . ?
C28 C23 C18 122.1(3) . . ?
C23 C24 H24 119.7 . . ?
C25 C24 C23 120.7(3) . . ?
C25 C24 H24 119.7 . . ?
C24 C25 H25 120.0 . . ?
C24 C25 C26 119.9(3) . . ?
C26 C25 H25 120.0 . . ?
C25 C26 H26 120.2 . . ?
C27 C26 C25 119.6(3) . . ?
C27 C26 H26 120.2 . . ?
C26 C27 H27 119.5 . . ?
C26 C27 C28 121.0(3) . . ?
C28 C27 H27 119.5 . . ?
C23 C28 H28 120.2 . . ?
C27 C28 C23 119.5(3) . . ?
C27 C28 H28 120.2 . . ?
N4 C29 C30 105.8(2) . . ?
N4 C29 C31 110.6(2) . . ?
N4 C29 C32 110.7(2) . . ?
C30 C29 C31 110.7(2) . . ?
C30 C29 C32 108.4(3) . . ?
C32 C29 C31 110.5(3) . . ?
C29 C30 H30A 109.5 . . ?
C29 C30 H30B 109.5 . . ?
C29 C30 H30C 109.5 . . ?
H30A C30 H30B 109.5 . . ?
H30A C30 H30C 109.5 . . ?
H30B C30 H30C 109.5 . . ?
C29 C31 H31A 109.5 . . ?
C29 C31 H31B 109.5 . . ?
C29 C31 H31C 109.5 . . ?
H31A C31 H31B 109.5 . . ?
H31A C31 H31C 109.5 . . ?
H31B C31 H31C 109.5 . . ?
C29 C32 H32A 109.5 . . ?
C29 C32 H32B 109.5 . . ?
C29 C32 H32C 109.5 . . ?
H32A C32 H32B 109.5 . . ?
H32A C32 H32C 109.5 . . ?
H32B C32 H32C 109.5 . . ?
C1 B1 H1 122.3 . . ?
C1 B1 B2 107.0(2) . . ?
C1 B1 B6 58.60(15) . . ?
C1 B1 B7 105.7(2) . . ?
C2 B1 C1 60.68(14) . . ?
C2 B1 H1 122.4 . . ?
C2 B1 B2 58.95(16) . . ?
C2 B1 B6 106.59(19) . . ?
C2 B1 B7 105.6(2) . . ?
B2 B1 H1 122.7 . . ?
B2 B1 B6 106.2(2) . . ?
B2 B1 B7 58.89(17) . . ?
B6 B1 H1 122.9 . . ?
B6 B1 B7 59.13(17) . . ?
B7 B1 H1 123.4 . . ?
C2 B2 B1 58.75(16) . . ?
C2 B2 H2 123.6 . . ?
C2 B2 B3 58.73(17) . . ?
C2 B2 B7 106.9(2) . . ?
C2 B2 B8 107.2(2) . . ?
B1 B2 H2 121.6 . . ?
B3 B2 B1 107.5(2) . . ?
B3 B2 H2 121.6 . . ?
B7 B2 B1 60.67(18) . . ?
B7 B2 H2 120.9 . . ?
B7 B2 B3 109.3(2) . . ?
B7 B2 B8 61.26(18) . . ?
B8 B2 B1 109.6(2) . . ?
B8 B2 H2 120.6 . . ?
B8 B2 B3 60.87(18) . . ?
C2 B3 B2 59.61(17) . . ?
C2 B3 H3 122.9 . . ?
C2 B3 B4 59.15(16) . . ?
C2 B3 B8 106.8(2) . . ?
C2 B3 B9 107.2(2) . . ?
B2 B3 H3 122.0 . . ?
B2 B3 B4 107.9(2) . . ?
B2 B3 B8 59.48(17) . . ?
B2 B3 B9 108.0(2) . . ?
B4 B3 H3 121.2 . . ?
B8 B3 H3 121.8 . . ?
B8 B3 B4 108.9(2) . . ?
B9 B3 H3 121.4 . . ?
B9 B3 B4 60.89(18) . . ?
B9 B3 B8 60.39(18) . . ?
C1 B4 B3 106.66(19) . . ?
C1 B4 H4 122.2 . . ?
C1 B4 B5 59.03(16) . . ?
C1 B4 B9 105.8(2) . . ?
C2 B4 C1 60.57(14) . . ?
C2 B4 B3 58.20(16) . . ?
C2 B4 H4 122.9 . . ?
C2 B4 B5 106.56(19) . . ?
C2 B4 B9 105.0(2) . . ?
B3 B4 H4 122.9 . . ?
B3 B4 B9 59.06(17) . . ?
B5 B4 B3 106.2(2) . . ?
B5 B4 H4 122.7 . . ?
B5 B4 B9 59.03(18) . . ?
B9 B4 H4 123.5 . . ?
C1 B5 B4 59.13(15) . . ?
C1 B5 H5 123.2 . . ?
C1 B5 B6 58.96(15) . . ?
C1 B5 B9 107.59(19) . . ?
C1 B5 B10 106.9(2) . . ?
B4 B5 H5 121.2 . . ?
B6 B5 B4 107.73(18) . . ?
B6 B5 H5 121.9 . . ?
B9 B5 B4 61.15(18) . . ?
B9 B5 H5 120.8 . . ?
B9 B5 B6 108.9(2) . . ?
B10 B5 B4 109.4(2) . . ?
B10 B5 H5 121.3 . . ?
B10 B5 B6 60.11(19) . . ?
B10 B5 B9 60.89(19) . . ?
C1 B6 B1 59.15(15) . . ?
C1 B6 B5 59.42(15) . . ?
C1 B6 H6 122.9 . . ?
C1 B6 B7 107.3(2) . . ?
C1 B6 B10 106.9(2) . . ?
B1 B6 H6 121.6 . . ?
B5 B6 B1 107.53(19) . . ?
B5 B6 H6 122.0 . . ?
B7 B6 B1 60.52(17) . . ?
B7 B6 B5 108.2(2) . . ?
B7 B6 H6 121.4 . . ?
B7 B6 B10 60.54(19) . . ?
B10 B6 B1 108.5(2) . . ?
B10 B6 B5 59.73(18) . . ?
B10 B6 H6 121.7 . . ?
B1 B7 H7 121.4 . . ?
B1 B7 B8 108.0(2) . . ?
B2 B7 B1 60.44(18) . . ?
B2 B7 B6 108.4(2) . . ?
B2 B7 H7 121.9 . . ?
B2 B7 B8 59.43(17) . . ?
B2 B7 B10 107.1(2) . . ?
B6 B7 B1 60.35(17) . . ?
B6 B7 H7 121.5 . . ?
B6 B7 B8 107.8(2) . . ?
B6 B7 B10 59.84(18) . . ?
B8 B7 H7 122.1 . . ?
B10 B7 B1 107.9(2) . . ?
B10 B7 H7 122.3 . . ?
B10 B7 B8 59.53(18) . . ?
B2 B8 B3 59.65(17) . . ?
B2 B8 B7 59.31(17) . . ?
B2 B8 H8 122.3 . . ?
B2 B8 B9 107.3(2) . . ?
B2 B8 B10 107.3(2) . . ?
B3 B8 B7 106.9(2) . . ?
B3 B8 H8 122.4 . . ?
B3 B8 B9 59.43(17) . . ?
B7 B8 H8 122.2 . . ?
B9 B8 B7 107.8(2) . . ?
B9 B8 H8 121.8 . . ?
B10 B8 B3 107.3(2) . . ?
B10 B8 B7 59.92(18) . . ?
B10 B8 H8 121.8 . . ?
B10 B8 B9 60.24(18) . . ?
B3 B9 B4 60.05(18) . . ?
B3 B9 B8 60.18(17) . . ?
B3 B9 H9A 121.8 . . ?
B3 B9 B10 107.3(2) . . ?
B4 B9 H9A 121.8 . . ?
B5 B9 B3 107.6(2) . . ?
B5 B9 B4 59.82(18) . . ?
B5 B9 B8 107.4(2) . . ?
B5 B9 H9A 122.1 . . ?
B5 B9 B10 59.45(19) . . ?
B8 B9 B4 108.1(2) . . ?
B8 B9 H9A 121.8 . . ?
B10 B9 B4 107.2(2) . . ?
B10 B9 B8 59.48(18) . . ?
B10 B9 H9A 122.5 . . ?
B5 B10 B6 60.16(18) . . ?
B5 B10 B7 107.8(2) . . ?
B5 B10 B8 108.2(2) . . ?
B5 B10 B9 59.67(19) . . ?
B5 B10 H10A 121.9 . . ?
B6 B10 B7 59.62(18) . . ?
B6 B10 B8 108.4(2) . . ?
B6 B10 B9 108.0(2) . . ?
B6 B10 H10A 121.7 . . ?
B7 B10 B9 108.3(2) . . ?
B7 B10 H10A 121.7 . . ?
B8 B10 B7 60.54(18) . . ?
B8 B10 B9 60.28(18) . . ?
B8 B10 H10A 121.2 . . ?
B9 B10 H10A 121.7 . . ?
C34 C33 H33 119.8 . . ?
C38 C33 H33 119.8 . . ?
C38 C33 C34 120.5(3) . . ?
C33 C34 H34 120.2 . . ?
C33 C34 C35 119.5(3) . . ?
C35 C34 H34 120.2 . . ?
C34 C35 H35 120.1 . . ?
C36 C35 C34 119.8(3) . . ?
C36 C35 H35 120.1 . . ?
C35 C36 H36 120.1 . . ?
C37 C36 C35 119.7(3) . . ?
C37 C36 H36 120.1 . . ?
C36 C37 H37 119.6 . . ?
C38 C37 C36 120.7(3) . . ?
C38 C37 H37 119.6 . . ?
C33 C38 C37 119.7(3) . . ?
C33 C38 H38 120.2 . . ?
C37 C38 H38 120.2 . . ?
C40 C39 H39 120.0 . . ?
C40 C39 C44 120.0 . . ?
C44 C39 H39 120.0 . . ?
C39 C40 H40 120.0 . . ?
C41 C40 C39 120.0 . . ?
C41 C40 H40 120.0 . . ?
C40 C41 H41 120.0 . . ?
C40 C41 C42 120.0 . . ?
C42 C41 H41 120.0 . . ?
C41 C42 H42 120.0 . . ?
C43 C42 C41 120.0 . . ?
C43 C42 H42 120.0 . . ?
C42 C43 H43 120.0 . . ?
C42 C43 C44 120.0 . . ?
C44 C43 H43 120.0 . . ?
C39 C44 H44 120.0 . . ?
C43 C44 C39 120.0 . . ?
C43 C44 H44 120.0 . . ?

loop_
_geom_bond_atom_site_label_1
_geom_bond_atom_site_label_2
_geom_bond_distance
_geom_bond_site_symmetry_2
_geom_bond_publ_flag
S1 Si1 1.9681(10) . ?
S2 Si2 1.9632(11) . ?
Si1 N1 1.822(2) . ?
Si1 N2 1.833(2) . ?
Si1 C1 1.956(3) . ?
Si1 C3 2.280(3) . ?
Si2 N3 1.825(2) . ?
Si2 N4 1.827(2) . ?
Si2 C2 1.954(2) . ?
Si2 C18 2.279(3) . ?
N1 C3 1.344(3) . ?
N1 C4 1.505(3) . ?
N2 C3 1.348(3) . ?
N2 C14 1.499(3) . ?
N3 C18 1.345(3) . ?
N3 C19 1.505(3) . ?
N4 C18 1.342(3) . ?
N4 C29 1.498(3) . ?
C1 C2 1.745(3) . ?
C1 B1 1.732(4) . ?
C1 B4 1.732(4) . ?
C1 B5 1.731(4) . ?
C1 B6 1.722(4) . ?
C2 B1 1.723(4) . ?
C2 B2 1.727(4) . ?
C2 B3 1.711(4) . ?
C2 B4 1.728(3) . ?
C3 C8 1.490(3) . ?
C4 C5 1.533(4) . ?
C4 C6 1.525(5) . ?
C4 C7 1.528(4) . ?
C5 H5A 0.9800 . ?
C5 H5B 0.9800 . ?
C5 H5C 0.9800 . ?
C6 H6A 0.9800 . ?
C6 H6B 0.9800 . ?
C6 H6C 0.9800 . ?
C7 H7A 0.9800 . ?
C7 H7B 0.9800 . ?
C7 H7C 0.9800 . ?
C8 C9 1.389(4) . ?
C8 C13 1.392(4) . ?
C9 H9 0.9500 . ?
C9 C10 1.399(4) . ?
C10 H10 0.9500 . ?
C10 C11 1.378(6) . ?
C11 H11 0.9500 . ?
C11 C12 1.381(6) . ?
C12 H12 0.9500 . ?
C12 C13 1.393(4) . ?
C13 H13 0.9500 . ?
C14 C15 1.533(4) . ?
C14 C16 1.530(4) . ?
C14 C17 1.530(4) . ?
C15 H15A 0.9800 . ?
C15 H15B 0.9800 . ?
C15 H15C 0.9800 . ?
C16 H16A 0.9800 . ?
C16 H16B 0.9800 . ?
C16 H16C 0.9800 . ?
C17 H17A 0.9800 . ?
C17 H17B 0.9800 . ?
C17 H17C 0.9800 . ?
C18 C23 1.488(4) . ?
C19 C20 1.531(4) . ?
C19 C21 1.532(4) . ?
C19 C22 1.522(4) . ?
C20 H20A 0.9800 . ?
C20 H20B 0.9800 . ?
C20 H20C 0.9800 . ?
C21 H21A 0.9800 . ?
C21 H21B 0.9800 . ?
C21 H21C 0.9800 . ?
C22 H22A 0.9800 . ?
C22 H22B 0.9800 . ?
C22 H22C 0.9800 . ?
C23 C24 1.390(4) . ?
C23 C28 1.396(3) . ?
C24 H24 0.9500 . ?
C24 C25 1.383(4) . ?
C25 H25 0.9500 . ?
C25 C26 1.386(4) . ?
C26 H26 0.9500 . ?
C26 C27 1.381(4) . ?
C27 H27 0.9500 . ?
C27 C28 1.382(4) . ?
C28 H28 0.9500 . ?
C29 C30 1.524(4) . ?
C29 C31 1.529(4) . ?
C29 C32 1.526(4) . ?
C30 H30A 0.9800 . ?
C30 H30B 0.9800 . ?
C30 H30C 0.9800 . ?
C31 H31A 0.9800 . ?
C31 H31B 0.9800 . ?
C31 H31C 0.9800 . ?
C32 H32A 0.9800 . ?
C32 H32B 0.9800 . ?
C32 H32C 0.9800 . ?
B1 H1 1.1200 . ?
B1 B2 1.785(5) . ?
B1 B6 1.786(4) . ?
B1 B7 1.789(5) . ?
B2 H2 1.1200 . ?
B2 B3 1.762(4) . ?
B2 B7 1.757(4) . ?
B2 B8 1.759(4) . ?
B3 H3 1.1200 . ?
B3 B4 1.788(5) . ?
B3 B8 1.783(4) . ?
B3 B9 1.770(4) . ?
B4 H4 1.1200 . ?
B4 B5 1.779(4) . ?
B4 B9 1.803(5) . ?
B5 H5 1.1200 . ?
B5 B6 1.769(4) . ?
B5 B9 1.765(5) . ?
B5 B10 1.761(5) . ?
B6 H6 1.1200 . ?
B6 B7 1.763(5) . ?
B6 B10 1.768(5) . ?
B7 H7 1.1200 . ?
B7 B8 1.791(5) . ?
B7 B10 1.780(4) . ?
B8 H8 1.1200 . ?
B8 B9 1.787(5) . ?
B8 B10 1.773(4) . ?
B9 H9A 1.1200 . ?
B9 B10 1.786(5) . ?
B10 H10A 1.1200 . ?
C33 H33 0.9500 . ?
C33 C34 1.380(5) . ?
C33 C38 1.371(4) . ?
C34 H34 0.9500 . ?
C34 C35 1.388(5) . ?
C35 H35 0.9500 . ?
C35 C36 1.378(5) . ?
C36 H36 0.9500 . ?
C36 C37 1.374(5) . ?
C37 H37 0.9500 . ?
C37 C38 1.372(5) . ?
C38 H38 0.9500 . ?
C39 H39 0.9500 . ?
C39 C40 1.3900 . ?
C39 C44 1.3900 . ?
C40 H40 0.9500 . ?
C40 C41 1.3900 . ?
C41 H41 0.9500 . ?
C41 C42 1.3900 . ?
C42 H42 0.9500 . ?
C42 C43 1.3900 . ?
C43 H43 0.9500 . ?
C43 C44 1.3900 . ?
C44 H44 0.9500 . ?

loop_
_geom_torsion_atom_site_label_1
_geom_torsion_atom_site_label_2
_geom_torsion_atom_site_label_3
_geom_torsion_atom_site_label_4
_geom_torsion
_geom_torsion_site_symmetry_1
_geom_torsion_site_symmetry_2
_geom_torsion_site_symmetry_3
_geom_torsion_site_symmetry_4
_geom_torsion_publ_flag
S1 Si1 N1 C3 -120.24(15) . . . . ?
S1 Si1 N1 C4 30.7(3) . . . . ?
S1 Si1 N2 C3 113.38(16) . . . . ?
S1 Si1 N2 C14 -66.9(3) . . . . ?
S2 Si2 N3 C18 -118.79(14) . . . . ?
S2 Si2 N3 C19 35.3(3) . . . . ?
S2 Si2 N4 C18 112.22(15) . . . . ?
S2 Si2 N4 C29 -66.3(3) . . . . ?
Si1 N1 C3 N2 -0.2(2) . . . . ?
Si1 N1 C3 C8 -175.8(3) . . . . ?
Si1 N1 C4 C5 31.1(4) . . . . ?
Si1 N1 C4 C6 -85.6(3) . . . . ?
Si1 N1 C4 C7 151.2(2) . . . . ?
Si1 N2 C3 N1 0.2(2) . . . . ?
Si1 N2 C3 C8 175.7(3) . . . . ?
Si1 N2 C14 C15 128.5(3) . . . . ?
Si1 N2 C14 C16 -108.6(3) . . . . ?
Si1 N2 C14 C17 11.9(4) . . . . ?
Si1 C1 C2 Si2 8.8(3) . . . . ?
Si1 C1 C2 B1 111.1(2) . . . . ?
Si1 C1 C2 B2 150.91(18) . . . . ?
Si1 C1 C2 B3 -143.31(19) . . . . ?
Si1 C1 C2 B4 -103.7(2) . . . . ?
Si1 C1 B1 C2 -117.0(2) . . . . ?
Si1 C1 B1 B2 -154.74(17) . . . . ?
Si1 C1 B1 B6 106.4(2) . . . . ?
Si1 C1 B1 B7 143.62(18) . . . . ?
Si1 C1 B4 C2 119.06(19) . . . . ?
Si1 C1 B4 B3 155.90(16) . . . . ?
Si1 C1 B4 B5 -104.88(19) . . . . ?
Si1 C1 B4 B9 -142.33(17) . . . . ?
Si1 C1 B5 B4 109.83(19) . . . . ?
Si1 C1 B5 B6 -109.48(19) . . . . ?
Si1 C1 B5 B9 148.65(18) . . . . ?
Si1 C1 B5 B10 -147.28(18) . . . . ?
Si1 C1 B6 B1 -115.6(2) . . . . ?
Si1 C1 B6 B5 104.89(19) . . . . ?
Si1 C1 B6 B7 -153.81(18) . . . . ?
Si1 C1 B6 B10 142.53(17) . . . . ?
Si2 N3 C18 N4 -0.6(2) . . . . ?
Si2 N3 C18 C23 -176.2(2) . . . . ?
Si2 N3 C19 C20 -91.9(3) . . . . ?
Si2 N3 C19 C21 24.7(3) . . . . ?
Si2 N3 C19 C22 145.1(2) . . . . ?
Si2 N4 C18 N3 0.6(2) . . . . ?
Si2 N4 C18 C23 176.1(2) . . . . ?
Si2 N4 C29 C30 8.6(4) . . . . ?
Si2 N4 C29 C31 -111.3(3) . . . . ?
Si2 N4 C29 C32 125.9(3) . . . . ?
Si2 C2 B1 C1 118.4(2) . . . . ?
Si2 C2 B1 B2 -104.72(19) . . . . ?
Si2 C2 B1 B6 156.11(19) . . . . ?
Si2 C2 B1 B7 -142.10(18) . . . . ?
Si2 C2 B2 B1 108.45(19) . . . . ?
Si2 C2 B2 B3 -110.33(19) . . . . ?
Si2 C2 B2 B7 146.92(18) . . . . ?
Si2 C2 B2 B8 -148.69(18) . . . . ?
Si2 C2 B3 B2 103.73(19) . . . . ?
Si2 C2 B3 B4 -116.3(2) . . . . ?
Si2 C2 B3 B8 141.37(17) . . . . ?
Si2 C2 B3 B9 -155.17(18) . . . . ?
Si2 C2 B4 C1 -115.6(2) . . . . ?
Si2 C2 B4 B3 107.0(2) . . . . ?
Si2 C2 B4 B5 -153.9(2) . . . . ?
Si2 C2 B4 B9 144.49(19) . . . . ?
N1 Si1 N2 C3 -0.13(16) . . . . ?
N1 Si1 N2 C14 179.6(3) . . . . ?
N1 C3 C8 C9 -98.1(4) . . . . ?
N1 C3 C8 C13 80.2(4) . . . . ?
N2 Si1 N1 C3 0.13(16) . . . . ?
N2 Si1 N1 C4 151.1(3) . . . . ?
N2 C3 C8 C9 87.2(4) . . . . ?
N2 C3 C8 C13 -94.4(4) . . . . ?
N3 Si2 N4 C18 -0.47(15) . . . . ?
N3 Si2 N4 C29 -178.9(3) . . . . ?
N3 C18 C23 C24 81.3(3) . . . . ?
N3 C18 C23 C28 -96.5(3) . . . . ?
N4 Si2 N3 C18 0.47(15) . . . . ?
N4 Si2 N3 C19 154.6(3) . . . . ?
N4 C18 C23 C24 -93.3(3) . . . . ?
N4 C18 C23 C28 88.8(3) . . . . ?
C1 Si1 N1 C3 102.05(17) . . . . ?
C1 Si1 N1 C4 -107.0(3) . . . . ?
C1 Si1 N2 C3 -99.07(17) . . . . ?
C1 Si1 N2 C14 80.7(3) . . . . ?
C1 C2 B1 B2 136.9(2) . . . . ?
C1 C2 B1 B6 37.7(2) . . . . ?
C1 C2 B1 B7 99.5(2) . . . . ?
C1 C2 B2 B1 -38.72(18) . . . . ?
C1 C2 B2 B3 102.50(19) . . . . ?
C1 C2 B2 B7 -0.3(3) . . . . ?
C1 C2 B2 B8 64.1(2) . . . . ?
C1 C2 B3 B2 -101.7(2) . . . . ?
C1 C2 B3 B4 38.32(18) . . . . ?
C1 C2 B3 B8 -64.0(2) . . . . ?
C1 C2 B3 B9 -0.6(3) . . . . ?
C1 C2 B4 B3 -137.5(2) . . . . ?
C1 C2 B4 B5 -38.4(2) . . . . ?
C1 C2 B4 B9 -99.9(2) . . . . ?
C1 B1 B2 C2 38.53(17) . . . . ?
C1 B1 B2 B3 4.4(3) . . . . ?
C1 B1 B2 B7 -98.4(2) . . . . ?
C1 B1 B2 B8 -60.2(3) . . . . ?
C1 B1 B6 B5 35.9(2) . . . . ?
C1 B1 B6 B7 137.3(2) . . . . ?
C1 B1 B6 B10 99.1(2) . . . . ?
C1 B1 B7 B2 100.7(2) . . . . ?
C1 B1 B7 B6 -36.98(19) . . . . ?
C1 B1 B7 B8 63.7(2) . . . . ?
C1 B1 B7 B10 0.8(3) . . . . ?
C1 B4 B5 B6 -34.7(2) . . . . ?
C1 B4 B5 B9 -137.0(2) . . . . ?
C1 B4 B5 B10 -98.5(2) . . . . ?
C1 B4 B9 B3 -100.2(2) . . . . ?
C1 B4 B9 B5 37.45(18) . . . . ?
C1 B4 B9 B8 -62.6(3) . . . . ?
C1 B4 B9 B10 0.2(3) . . . . ?
C1 B5 B6 B1 -35.8(2) . . . . ?
C1 B5 B6 B7 -99.7(2) . . . . ?
C1 B5 B6 B10 -137.4(2) . . . . ?
C1 B5 B9 B3 -0.2(3) . . . . ?
C1 B5 B9 B4 -37.91(19) . . . . ?
C1 B5 B9 B8 63.3(3) . . . . ?
C1 B5 B9 B10 99.9(2) . . . . ?
C1 B5 B10 B6 37.28(18) . . . . ?
C1 B5 B10 B7 0.1(3) . . . . ?
C1 B5 B10 B8 -63.9(3) . . . . ?
C1 B5 B10 B9 -101.1(2) . . . . ?
C1 B6 B7 B1 37.58(19) . . . . ?
C1 B6 B7 B2 -0.5(3) . . . . ?
C1 B6 B7 B8 -63.4(3) . . . . ?
C1 B6 B7 B10 -100.1(2) . . . . ?
C1 B6 B10 B5 -37.50(18) . . . . ?
C1 B6 B10 B7 100.6(2) . . . . ?
C1 B6 B10 B8 63.4(3) . . . . ?
C1 B6 B10 B9 -0.4(3) . . . . ?
C2 Si2 N3 C18 102.65(16) . . . . ?
C2 Si2 N3 C19 -103.2(2) . . . . ?
C2 Si2 N4 C18 -98.88(16) . . . . ?
C2 Si2 N4 C29 82.7(3) . . . . ?
C2 C1 B1 B2 -37.74(18) . . . . ?
C2 C1 B1 B6 -136.6(2) . . . . ?
C2 C1 B1 B7 -99.4(2) . . . . ?
C2 C1 B4 B3 36.83(18) . . . . ?
C2 C1 B4 B5 136.1(2) . . . . ?
C2 C1 B4 B9 98.6(2) . . . . ?
C2 C1 B5 B4 -38.99(19) . . . . ?
C2 C1 B5 B6 101.7(2) . . . . ?
C2 C1 B5 B9 -0.2(3) . . . . ?
C2 C1 B5 B10 63.9(2) . . . . ?
C2 C1 B6 B1 38.57(19) . . . . ?
C2 C1 B6 B5 -100.9(2) . . . . ?
C2 C1 B6 B7 0.4(3) . . . . ?
C2 C1 B6 B10 -63.3(2) . . . . ?
C2 B1 B2 B3 -34.14(18) . . . . ?
C2 B1 B2 B7 -136.9(2) . . . . ?
C2 B1 B2 B8 -98.7(2) . . . . ?
C2 B1 B6 C1 -38.7(2) . . . . ?
C2 B1 B6 B5 -2.8(3) . . . . ?
C2 B1 B6 B7 98.6(2) . . . . ?
C2 B1 B6 B10 60.4(3) . . . . ?
C2 B1 B7 B2 37.40(18) . . . . ?
C2 B1 B7 B6 -100.3(2) . . . . ?
C2 B1 B7 B8 0.4(3) . . . . ?
C2 B1 B7 B10 -62.5(2) . . . . ?
C2 B2 B3 B4 -35.48(18) . . . . ?
C2 B2 B3 B8 -137.3(2) . . . . ?
C2 B2 B3 B9 -99.8(2) . . . . ?
C2 B2 B7 B1 -37.59(19) . . . . ?
C2 B2 B7 B6 0.5(3) . . . . ?
C2 B2 B7 B8 100.7(2) . . . . ?
C2 B2 B7 B10 63.6(3) . . . . ?
C2 B2 B8 B3 37.4(2) . . . . ?
C2 B2 B8 B7 -100.2(2) . . . . ?
C2 B2 B8 B9 0.5(3) . . . . ?
C2 B2 B8 B10 -62.9(3) . . . . ?
C2 B3 B4 C1 -37.91(17) . . . . ?
C2 B3 B4 B5 -99.7(2) . . . . ?
C2 B3 B4 B9 -136.7(2) . . . . ?
C2 B3 B8 B2 -37.70(19) . . . . ?
C2 B3 B8 B7 -0.4(3) . . . . ?
C2 B3 B8 B9 100.6(2) . . . . ?
C2 B3 B8 B10 62.6(3) . . . . ?
C2 B3 B9 B4 38.1(2) . . . . ?
C2 B3 B9 B5 0.4(3) . . . . ?
C2 B3 B9 B8 -99.9(2) . . . . ?
C2 B3 B9 B10 -62.2(3) . . . . ?
C2 B4 B5 C1 39.1(2) . . . . ?
C2 B4 B5 B6 4.4(3) . . . . ?
C2 B4 B5 B9 -97.9(2) . . . . ?
C2 B4 B5 B10 -59.4(3) . . . . ?
C2 B4 B9 B3 -37.14(19) . . . . ?
C2 B4 B9 B5 100.5(2) . . . . ?
C2 B4 B9 B8 0.5(3) . . . . ?
C2 B4 B9 B10 63.3(2) . . . . ?
C3 Si1 N1 C4 150.9(4) . . . . ?
C3 Si1 N2 C14 179.8(4) . . . . ?
C3 N1 C4 C5 173.6(3) . . . . ?
C3 N1 C4 C6 56.9(4) . . . . ?
C3 N1 C4 C7 -66.3(4) . . . . ?
C3 N2 C14 C15 -51.8(4) . . . . ?
C3 N2 C14 C16 71.1(4) . . . . ?
C3 N2 C14 C17 -168.4(3) . . . . ?
C3 C8 C9 C10 178.5(2) . . . . ?
C3 C8 C13 C12 -178.5(3) . . . . ?
C4 N1 C3 Si1 -154.6(3) . . . . ?
C4 N1 C3 N2 -154.8(3) . . . . ?
C4 N1 C3 C8 29.6(5) . . . . ?
C8 C9 C10 C11 -0.3(4) . . . . ?
C9 C8 C13 C12 -0.1(4) . . . . ?
C9 C10 C11 C12 0.2(5) . . . . ?
C10 C11 C12 C13 0.0(5) . . . . ?
C11 C12 C13 C8 0.0(5) . . . . ?
C13 C8 C9 C10 0.2(4) . . . . ?
C14 N2 C3 Si1 -179.8(3) . . . . ?
C14 N2 C3 N1 -179.6(3) . . . . ?
C14 N2 C3 C8 -4.1(5) . . . . ?
C18 Si2 N3 C19 154.1(3) . . . . ?
C18 Si2 N4 C29 -178.5(4) . . . . ?
C18 N3 C19 C20 54.2(4) . . . . ?
C18 N3 C19 C21 170.8(3) . . . . ?
C18 N3 C19 C22 -68.8(3) . . . . ?
C18 N4 C29 C30 -169.4(3) . . . . ?
C18 N4 C29 C31 70.7(3) . . . . ?
C18 N4 C29 C32 -52.1(4) . . . . ?
C18 C23 C24 C25 -177.2(2) . . . . ?
C18 C23 C28 C27 176.7(2) . . . . ?
C19 N3 C18 Si2 -157.0(3) . . . . ?
C19 N3 C18 N4 -157.7(3) . . . . ?
C19 N3 C18 C23 26.7(4) . . . . ?
C23 C24 C25 C26 0.2(4) . . . . ?
C24 C23 C28 C27 -1.1(4) . . . . ?
C24 C25 C26 C27 -0.8(4) . . . . ?
C25 C26 C27 C28 0.4(4) . . . . ?
C26 C27 C28 C23 0.5(4) . . . . ?
C28 C23 C24 C25 0.7(4) . . . . ?
C29 N4 C18 Si2 178.7(3) . . . . ?
C29 N4 C18 N3 179.3(2) . . . . ?
C29 N4 C18 C23 -5.2(4) . . . . ?
B1 C1 C2 Si2 -102.3(2) . . . . ?
B1 C1 C2 B2 39.8(2) . . . . ?
B1 C1 C2 B3 105.6(2) . . . . ?
B1 C1 C2 B4 145.1(2) . . . . ?
B1 C1 B4 C2 -31.70(19) . . . . ?
B1 C1 B4 B3 5.1(3) . . . . ?
B1 C1 B4 B5 104.4(2) . . . . ?
B1 C1 B4 B9 66.9(2) . . . . ?
B1 C1 B5 B4 -102.5(2) . . . . ?
B1 C1 B5 B6 38.2(2) . . . . ?
B1 C1 B5 B9 -63.6(3) . . . . ?
B1 C1 B5 B10 0.4(3) . . . . ?
B1 C1 B6 B5 -139.5(2) . . . . ?
B1 C1 B6 B7 -38.2(2) . . . . ?
B1 C1 B6 B10 -101.9(2) . . . . ?
B1 C2 B2 B3 141.22(19) . . . . ?
B1 C2 B2 B7 38.5(2) . . . . ?
B1 C2 B2 B8 102.9(2) . . . . ?
B1 C2 B3 B2 -36.97(19) . . . . ?
B1 C2 B3 B4 103.0(2) . . . . ?
B1 C2 B3 B8 0.7(3) . . . . ?
B1 C2 B3 B9 64.1(3) . . . . ?
B1 C2 B4 C1 32.0(2) . . . . ?
B1 C2 B4 B3 -105.4(2) . . . . ?
B1 C2 B4 B5 -6.3(3) . . . . ?
B1 C2 B4 B9 -67.9(3) . . . . ?
B1 B2 B3 C2 34.15(18) . . . . ?
B1 B2 B3 B4 -1.3(3) . . . . ?
B1 B2 B3 B8 -103.1(2) . . . . ?
B1 B2 B3 B9 -65.7(3) . . . . ?
B1 B2 B7 B6 38.1(2) . . . . ?
B1 B2 B7 B8 138.3(2) . . . . ?
B1 B2 B7 B10 101.2(2) . . . . ?
B1 B2 B8 B3 99.6(2) . . . . ?
B1 B2 B8 B7 -38.0(2) . . . . ?
B1 B2 B8 B9 62.7(3) . . . . ?
B1 B2 B8 B10 -0.7(3) . . . . ?
B1 B6 B7 B2 -38.1(2) . . . . ?
B1 B6 B7 B8 -101.0(2) . . . . ?
B1 B6 B7 B10 -137.6(2) . . . . ?
B1 B6 B10 B5 -99.9(2) . . . . ?
B1 B6 B10 B7 38.2(2) . . . . ?
B1 B6 B10 B8 1.0(3) . . . . ?
B1 B6 B10 B9 -62.9(3) . . . . ?
B1 B7 B8 B2 37.5(2) . . . . ?
B1 B7 B8 B3 0.0(3) . . . . ?
B1 B7 B8 B9 -62.6(2) . . . . ?
B1 B7 B8 B10 -100.6(2) . . . . ?
B1 B7 B10 B5 -0.5(3) . . . . ?
B1 B7 B10 B6 -38.0(2) . . . . ?
B1 B7 B10 B8 100.7(2) . . . . ?
B1 B7 B10 B9 62.6(3) . . . . ?
B2 C2 B1 C1 -136.9(2) . . . . ?
B2 C2 B1 B6 -99.2(2) . . . . ?
B2 C2 B1 B7 -37.38(18) . . . . ?
B2 C2 B3 B4 140.0(2) . . . . ?
B2 C2 B3 B8 37.64(18) . . . . ?
B2 C2 B3 B9 101.1(2) . . . . ?
B2 C2 B4 C1 99.7(2) . . . . ?
B2 C2 B4 B3 -37.7(2) . . . . ?
B2 C2 B4 B5 61.4(3) . . . . ?
B2 C2 B4 B9 -0.2(3) . . . . ?
B2 B1 B6 C1 -100.4(2) . . . . ?
B2 B1 B6 B5 -64.5(3) . . . . ?
B2 B1 B6 B7 36.9(2) . . . . ?
B2 B1 B6 B10 -1.3(3) . . . . ?
B2 B1 B7 B6 -137.7(2) . . . . ?
B2 B1 B7 B8 -37.02(19) . . . . ?
B2 B1 B7 B10 -99.9(2) . . . . ?
B2 B3 B4 C1 -2.2(3) . . . . ?
B2 B3 B4 C2 35.67(18) . . . . ?
B2 B3 B4 B5 -64.1(2) . . . . ?
B2 B3 B4 B9 -101.0(2) . . . . ?
B2 B3 B8 B7 37.3(2) . . . . ?
B2 B3 B8 B9 138.3(2) . . . . ?
B2 B3 B8 B10 100.3(3) . . . . ?
B2 B3 B9 B4 100.9(2) . . . . ?
B2 B3 B9 B5 63.3(3) . . . . ?
B2 B3 B9 B8 -37.0(2) . . . . ?
B2 B3 B9 B10 0.7(3) . . . . ?
B2 B7 B8 B3 -37.5(2) . . . . ?
B2 B7 B8 B9 -100.0(2) . . . . ?
B2 B7 B8 B10 -138.0(2) . . . . ?
B2 B7 B10 B5 -64.2(3) . . . . ?
B2 B7 B10 B6 -101.7(2) . . . . ?
B2 B7 B10 B8 37.0(2) . . . . ?
B2 B7 B10 B9 -1.1(3) . . . . ?
B2 B8 B9 B3 37.0(2) . . . . ?
B2 B8 B9 B4 -0.7(3) . . . . ?
B2 B8 B9 B5 -63.8(3) . . . . ?
B2 B8 B9 B10 -100.4(3) . . . . ?
B2 B8 B10 B5 63.6(3) . . . . ?
B2 B8 B10 B6 -0.2(3) . . . . ?
B2 B8 B10 B7 -37.0(2) . . . . ?
B2 B8 B10 B9 100.5(2) . . . . ?
B3 C2 B1 C1 -100.2(2) . . . . ?
B3 C2 B1 B2 36.72(19) . . . . ?
B3 C2 B1 B6 -62.5(3) . . . . ?
B3 C2 B1 B7 -0.7(3) . . . . ?
B3 C2 B2 B1 -141.22(19) . . . . ?
B3 C2 B2 B7 -102.8(2) . . . . ?
B3 C2 B2 B8 -38.4(2) . . . . ?
B3 C2 B4 C1 137.5(2) . . . . ?
B3 C2 B4 B5 99.1(2) . . . . ?
B3 C2 B4 B9 37.54(19) . . . . ?
B3 B2 B7 B1 -99.7(2) . . . . ?
B3 B2 B7 B6 -61.6(3) . . . . ?
B3 B2 B7 B8 38.6(2) . . . . ?
B3 B2 B7 B10 1.6(3) . . . . ?
B3 B2 B8 B7 -137.6(2) . . . . ?
B3 B2 B8 B9 -36.9(2) . . . . ?
B3 B2 B8 B10 -100.3(2) . . . . ?
B3 B4 B5 C1 100.0(2) . . . . ?
B3 B4 B5 B6 65.3(3) . . . . ?
B3 B4 B5 B9 -37.0(2) . . . . ?
B3 B4 B5 B10 1.5(3) . . . . ?
B3 B4 B9 B5 137.7(2) . . . . ?
B3 B4 B9 B8 37.7(2) . . . . ?
B3 B4 B9 B10 100.4(2) . . . . ?
B3 B8 B9 B4 -37.6(2) . . . . ?
B3 B8 B9 B5 -100.7(2) . . . . ?
B3 B8 B9 B10 -137.4(3) . . . . ?
B3 B8 B10 B5 0.8(3) . . . . ?
B3 B8 B10 B6 -63.0(3) . . . . ?
B3 B8 B10 B7 -99.8(2) . . . . ?
B3 B8 B10 B9 37.7(2) . . . . ?
B3 B9 B10 B5 100.6(2) . . . . ?
B3 B9 B10 B6 63.4(3) . . . . ?
B3 B9 B10 B7 0.3(3) . . . . ?
B3 B9 B10 B8 -38.0(2) . . . . ?
B4 C1 C2 Si2 112.5(2) . . . . ?
B4 C1 C2 B1 -145.1(2) . . . . ?
B4 C1 C2 B2 -105.4(2) . . . . ?
B4 C1 C2 B3 -39.6(2) . . . . ?
B4 C1 B1 C2 31.77(19) . . . . ?
B4 C1 B1 B2 -6.0(3) . . . . ?
B4 C1 B1 B6 -104.8(2) . . . . ?
B4 C1 B1 B7 -67.6(2) . . . . ?
B4 C1 B5 B6 140.7(2) . . . . ?
B4 C1 B5 B9 38.8(2) . . . . ?
B4 C1 B5 B10 102.9(2) . . . . ?
B4 C1 B6 B1 102.4(2) . . . . ?
B4 C1 B6 B5 -37.1(2) . . . . ?
B4 C1 B6 B7 64.2(2) . . . . ?
B4 C1 B6 B10 0.6(3) . . . . ?
B4 C2 B1 C1 -32.0(2) . . . . ?
B4 C2 B1 B2 104.9(2) . . . . ?
B4 C2 B1 B6 5.7(3) . . . . ?
B4 C2 B1 B7 67.5(3) . . . . ?
B4 C2 B2 B1 -103.1(2) . . . . ?
B4 C2 B2 B3 38.2(2) . . . . ?
B4 C2 B2 B7 -64.6(3) . . . . ?
B4 C2 B2 B8 -0.2(3) . . . . ?
B4 C2 B3 B2 -140.0(2) . . . . ?
B4 C2 B3 B8 -102.3(2) . . . . ?
B4 C2 B3 B9 -38.9(2) . . . . ?
B4 B3 B8 B2 -100.1(2) . . . . ?
B4 B3 B8 B7 -62.8(3) . . . . ?
B4 B3 B8 B9 38.2(2) . . . . ?
B4 B3 B8 B10 0.2(3) . . . . ?
B4 B3 B9 B5 -37.6(2) . . . . ?
B4 B3 B9 B8 -138.0(2) . . . . ?
B4 B3 B9 B10 -100.3(3) . . . . ?
B4 B5 B6 C1 34.8(2) . . . . ?
B4 B5 B6 B1 -1.0(3) . . . . ?
B4 B5 B6 B7 -64.9(3) . . . . ?
B4 B5 B6 B10 -102.6(2) . . . . ?
B4 B5 B9 B3 37.7(2) . . . . ?
B4 B5 B9 B8 101.2(2) . . . . ?
B4 B5 B9 B10 137.8(2) . . . . ?
B4 B5 B10 B6 99.8(2) . . . . ?
B4 B5 B10 B7 62.6(3) . . . . ?
B4 B5 B10 B8 -1.4(3) . . . . ?
B4 B5 B10 B9 -38.6(2) . . . . ?
B4 B9 B10 B5 37.44(19) . . . . ?
B4 B9 B10 B6 0.2(3) . . . . ?
B4 B9 B10 B7 -62.9(3) . . . . ?
B4 B9 B10 B8 -101.2(2) . . . . ?
B5 C1 C2 Si2 152.53(17) . . . . ?
B5 C1 C2 B1 -105.1(2) . . . . ?
B5 C1 C2 B2 -65.3(2) . . . . ?
B5 C1 C2 B3 0.5(3) . . . . ?
B5 C1 C2 B4 40.0(2) . . . . ?
B5 C1 B1 C2 98.6(2) . . . . ?
B5 C1 B1 B2 60.9(2) . . . . ?
B5 C1 B1 B6 -38.0(2) . . . . ?
B5 C1 B1 B7 -0.7(3) . . . . ?
B5 C1 B4 C2 -136.1(2) . . . . ?
B5 C1 B4 B3 -99.2(2) . . . . ?
B5 C1 B4 B9 -37.45(19) . . . . ?
B5 C1 B6 B1 139.5(2) . . . . ?
B5 C1 B6 B7 101.3(2) . . . . ?
B5 C1 B6 B10 37.64(19) . . . . ?
B5 B4 B9 B3 -137.7(2) . . . . ?
B5 B4 B9 B8 -100.0(2) . . . . ?
B5 B4 B9 B10 -37.27(19) . . . . ?
B5 B6 B7 B1 100.3(2) . . . . ?
B5 B6 B7 B2 62.2(3) . . . . ?
B5 B6 B7 B8 -0.7(3) . . . . ?
B5 B6 B7 B10 -37.4(2) . . . . ?
B5 B6 B10 B7 138.1(2) . . . . ?
B5 B6 B10 B8 100.9(2) . . . . ?
B5 B6 B10 B9 37.05(19) . . . . ?
B5 B9 B10 B6 -37.27(19) . . . . ?
B5 B9 B10 B7 -100.3(3) . . . . ?
B5 B9 B10 B8 -138.6(2) . . . . ?
B6 C1 C2 Si2 -142.22(18) . . . . ?
B6 C1 C2 B1 -39.9(2) . . . . ?
B6 C1 C2 B2 -0.1(3) . . . . ?
B6 C1 C2 B3 65.7(2) . . . . ?
B6 C1 C2 B4 105.3(2) . . . . ?
B6 C1 B1 C2 136.6(2) . . . . ?
B6 C1 B1 B2 98.9(2) . . . . ?
B6 C1 B1 B7 37.2(2) . . . . ?
B6 C1 B4 C2 -99.1(2) . . . . ?
B6 C1 B4 B3 -62.3(2) . . . . ?
B6 C1 B4 B5 37.0(2) . . . . ?
B6 C1 B4 B9 -0.5(3) . . . . ?
B6 C1 B5 B4 -140.7(2) . . . . ?
B6 C1 B5 B9 -101.9(2) . . . . ?
B6 C1 B5 B10 -37.8(2) . . . . ?
B6 B1 B2 C2 99.9(2) . . . . ?
B6 B1 B2 B3 65.8(2) . . . . ?
B6 B1 B2 B7 -37.00(19) . . . . ?
B6 B1 B2 B8 1.2(3) . . . . ?
B6 B1 B7 B2 137.7(2) . . . . ?
B6 B1 B7 B8 100.6(2) . . . . ?
B6 B1 B7 B10 37.7(2) . . . . ?
B6 B5 B9 B3 -62.6(3) . . . . ?
B6 B5 B9 B4 -100.3(2) . . . . ?
B6 B5 B9 B8 0.9(3) . . . . ?
B6 B5 B9 B10 37.49(19) . . . . ?
B6 B5 B10 B7 -37.2(2) . . . . ?
B6 B5 B10 B8 -101.2(2) . . . . ?
B6 B5 B10 B9 -138.4(2) . . . . ?
B6 B7 B8 B2 101.2(2) . . . . ?
B6 B7 B8 B3 63.8(2) . . . . ?
B6 B7 B8 B9 1.2(3) . . . . ?
B6 B7 B8 B10 -36.8(2) . . . . ?
B6 B7 B10 B5 37.4(2) . . . . ?
B6 B7 B10 B8 138.7(2) . . . . ?
B6 B7 B10 B9 100.5(3) . . . . ?
B7 B1 B2 C2 136.9(2) . . . . ?
B7 B1 B2 B3 102.8(2) . . . . ?
B7 B1 B2 B8 38.2(2) . . . . ?
B7 B1 B6 C1 -137.3(2) . . . . ?
B7 B1 B6 B5 -101.4(3) . . . . ?
B7 B1 B6 B10 -38.2(2) . . . . ?
B7 B2 B3 C2 98.4(2) . . . . ?
B7 B2 B3 B4 63.0(3) . . . . ?
B7 B2 B3 B8 -38.8(2) . . . . ?
B7 B2 B3 B9 -1.4(3) . . . . ?
B7 B2 B8 B3 137.6(2) . . . . ?
B7 B2 B8 B9 100.7(2) . . . . ?
B7 B2 B8 B10 37.3(2) . . . . ?
B7 B6 B10 B5 -138.1(2) . . . . ?
B7 B6 B10 B8 -37.3(2) . . . . ?
B7 B6 B10 B9 -101.1(2) . . . . ?
B7 B8 B9 B3 99.5(2) . . . . ?
B7 B8 B9 B4 61.9(3) . . . . ?
B7 B8 B9 B5 -1.3(3) . . . . ?
B7 B8 B9 B10 -37.9(2) . . . . ?
B7 B8 B10 B5 100.6(2) . . . . ?
B7 B8 B10 B6 36.9(2) . . . . ?
B7 B8 B10 B9 137.5(2) . . . . ?
B8 B2 B3 C2 137.3(2) . . . . ?
B8 B2 B3 B4 101.8(2) . . . . ?
B8 B2 B3 B9 37.4(2) . . . . ?
B8 B2 B7 B1 -138.3(2) . . . . ?
B8 B2 B7 B6 -100.2(2) . . . . ?
B8 B2 B7 B10 -37.1(2) . . . . ?
B8 B3 B4 C1 60.8(3) . . . . ?
B8 B3 B4 C2 98.7(2) . . . . ?
B8 B3 B4 B5 -1.0(3) . . . . ?
B8 B3 B4 B9 -38.0(2) . . . . ?
B8 B3 B9 B4 138.0(2) . . . . ?
B8 B3 B9 B5 100.3(2) . . . . ?
B8 B3 B9 B10 37.7(2) . . . . ?
B8 B7 B10 B5 -101.3(2) . . . . ?
B8 B7 B10 B6 -138.7(2) . . . . ?
B8 B7 B10 B9 -38.2(2) . . . . ?
B8 B9 B10 B5 138.6(2) . . . . ?
B8 B9 B10 B6 101.4(2) . . . . ?
B8 B9 B10 B7 38.3(2) . . . . ?
B9 B3 B4 C1 98.8(2) . . . . ?
B9 B3 B4 C2 136.7(2) . . . . ?
B9 B3 B4 B5 37.0(2) . . . . ?
B9 B3 B8 B2 -138.3(2) . . . . ?
B9 B3 B8 B7 -101.0(2) . . . . ?
B9 B3 B8 B10 -38.0(2) . . . . ?
B9 B4 B5 C1 137.0(2) . . . . ?
B9 B4 B5 B6 102.2(2) . . . . ?
B9 B4 B5 B10 38.5(2) . . . . ?
B9 B5 B6 C1 99.6(2) . . . . ?
B9 B5 B6 B1 63.8(3) . . . . ?
B9 B5 B6 B7 -0.1(3) . . . . ?
B9 B5 B6 B10 -37.8(2) . . . . ?
B9 B5 B10 B6 138.4(2) . . . . ?
B9 B5 B10 B7 101.2(2) . . . . ?
B9 B5 B10 B8 37.2(2) . . . . ?
B9 B8 B10 B5 -36.9(2) . . . . ?
B9 B8 B10 B6 -100.6(2) . . . . ?
B9 B8 B10 B7 -137.5(2) . . . . ?
B10 B5 B6 C1 137.4(2) . . . . ?
B10 B5 B6 B1 101.6(2) . . . . ?
B10 B5 B6 B7 37.7(2) . . . . ?
B10 B5 B9 B3 -100.1(2) . . . . ?
B10 B5 B9 B4 -137.8(2) . . . . ?
B10 B5 B9 B8 -36.6(2) . . . . ?
B10 B6 B7 B1 137.6(2) . . . . ?
B10 B6 B7 B2 99.5(2) . . . . ?
B10 B6 B7 B8 36.7(2) . . . . ?
B10 B7 B8 B2 138.0(2) . . . . ?
B10 B7 B8 B3 100.6(2) . . . . ?
B10 B7 B8 B9 38.0(2) . . . . ?
B10 B8 B9 B3 137.4(3) . . . . ?
B10 B8 B9 B4 99.7(2) . . . . ?
B10 B8 B9 B5 36.6(2) . . . . ?
C33 C34 C35 C36 -0.1(5) . . . . ?
C34 C33 C38 C37 1.0(5) . . . . ?
C34 C35 C36 C37 0.7(5) . . . . ?
C35 C36 C37 C38 -0.4(5) . . . . ?
C36 C37 C38 C33 -0.4(5) . . . . ?
C38 C33 C34 C35 -0.8(5) . . . . ?
C39 C40 C41 C42 0.0 . . . . ?
C40 C39 C44 C43 0.0 . . . . ?
C40 C41 C42 C43 0.0 . . . . ?
C41 C42 C43 C44 0.0 . . . . ?
C42 C43 C44 C39 0.0 . . . . ?
C44 C39 C40 C41 0.0 . . . . ?
